data_7243552
loop_
_publ_author_name
'Goreshnik, Evgeny'

_publ_section_title
;
 Influence of the synthetic conditions on a formation of 1-D, 2-D and 3-D
 copper--chloride coordination polymers
;
_journal_issue 40
_journal_name_full CrystEngComm
_journal_page_first 7171
_journal_page_last 7178
_journal_paper_doi 10.1039/D1CE01048D
_journal_volume 23
_journal_year 2021
_chemical_formula_moiety 'Cl6 Cu2, C6 H14 N2'
_chemical_formula_sum 'C6 H14 Cl6 Cu2 N2'
_chemical_formula_weight 453.97
_space_group_crystal_system monoclinic
_space_group_IT_number 13
_space_group_name_Hall '-P 2yac'
_space_group_name_H-M_alt 'P 1 2/n 1'
_atom_sites_solution_hydrogens mixed
_atom_sites_solution_primary dual
_audit_creation_date 2018-03-01
_audit_creation_method
;
Olex2 1.2-ac3
(compiled 2017.01.05 svn.r3372 for Rigaku Oxford Diffraction, GUI svn.r5289)
;
_audit_update_record
;
2021-05-25 deposited with the CCDC.	2021-09-22 downloaded from the CCDC.
;
_cell_angle_alpha 90
_cell_angle_beta 104.482(10)
_cell_angle_gamma 90
_cell_formula_units_Z 2
_cell_length_a 6.9394(7)
_cell_length_b 8.4624(8)
_cell_length_c 12.2504(11)
_cell_measurement_reflns_used 1303
_cell_measurement_temperature 293(2)
_cell_measurement_theta_max 28.2110
_cell_measurement_theta_min 4.5110
_cell_volume 696.53(12)
_computing_cell_refinement 'CrysAlisPro 1.171.38.46 (Rigaku OD, 2015)'
_computing_data_collection 'CrysAlisPro 1.171.38.46 (Rigaku OD, 2015)'
_computing_data_reduction 'CrysAlisPro 1.171.38.46 (Rigaku OD, 2015)'
_computing_molecular_graphics 'Olex2 (Dolomanov et al., 2009)'
_computing_publication_material 'Olex2 (Dolomanov et al., 2009)'
_computing_structure_refinement 'ShelXL (Sheldrick, 2015)'
_computing_structure_solution 'ShelXT (Sheldrick, 2015)'
_diffrn_ambient_temperature 293(2)
_diffrn_detector 'CCD plate'
_diffrn_detector_area_resol_mean 10.6426
_diffrn_detector_type Atlas
_diffrn_measured_fraction_theta_full 0.989
_diffrn_measured_fraction_theta_max 0.822
_diffrn_measurement_details
;
List of Runs (angles in degrees, time in seconds):

  # Type    Start    End  Width  t~exp~   \w     \q     \k     \f   Frames
#--------------------------------------------------------------------------
  1  \w    -54.00  32.00   1.00   39.44    --    8.92 -57.00-150.00   86
  2  \w     14.00  81.00   1.00   39.44    --    8.92   0.00-180.00   67
;
_diffrn_measurement_device 'four-circle diffractometer'
_diffrn_measurement_device_type 'New Gemini, Dual, Cu at zero, Atlas'
_diffrn_measurement_method '\w scans'
_diffrn_orient_matrix_type 'CrysAlisPro convention (1999,Acta A55,543-557)'
_diffrn_orient_matrix_UB_11 0.0804731000
_diffrn_orient_matrix_UB_12 -0.0530942000
_diffrn_orient_matrix_UB_13 0.0045937000
_diffrn_orient_matrix_UB_21 -0.0426011000
_diffrn_orient_matrix_UB_22 -0.0515634000
_diffrn_orient_matrix_UB_23 0.0333242000
_diffrn_orient_matrix_UB_31 -0.0532660000
_diffrn_orient_matrix_UB_32 -0.0394189000
_diffrn_orient_matrix_UB_33 -0.0494871000
_diffrn_radiation_monochromator graphite
_diffrn_radiation_probe x-ray
_diffrn_radiation_type MoK\a
_diffrn_radiation_wavelength 0.71073
_diffrn_reflns_av_R_equivalents 0.0245
_diffrn_reflns_av_unetI/netI 0.0338
_diffrn_reflns_Laue_measured_fraction_full 0.989
_diffrn_reflns_Laue_measured_fraction_max 0.822
_diffrn_reflns_limit_h_max 8
_diffrn_reflns_limit_h_min -9
_diffrn_reflns_limit_k_max 11
_diffrn_reflns_limit_k_min -7
_diffrn_reflns_limit_l_max 11
_diffrn_reflns_limit_l_min -16
_diffrn_reflns_number 2704
_diffrn_reflns_point_group_measured_fraction_full 0.989
_diffrn_reflns_point_group_measured_fraction_max 0.822
_diffrn_reflns_theta_full 25.242
_diffrn_reflns_theta_max 28.481
_diffrn_reflns_theta_min 3.435
_diffrn_source 'fine-focus sealed X-ray tube'
_diffrn_source_type 'Enhance (Mo) X-ray Source'
_exptl_absorpt_coefficient_mu 4.176
_exptl_absorpt_correction_T_max 0.855
_exptl_absorpt_correction_T_min 0.487
_exptl_absorpt_correction_type analytical
_exptl_absorpt_process_details
;
CrysAlisPro 1.171.38.46 (Rigaku Oxford Diffraction, 2015)
Analytical numeric absorption correction using a multifaceted crystal
			model based on expressions derived by R.C. Clark & J.S. Reid.
(Clark, R. C. & Reid, J. S. (1995). Acta Cryst. A51, 887-897)
Empirical absorption correction using spherical harmonics,
 implemented in SCALE3 ABSPACK scaling algorithm.
;
_exptl_crystal_colour red
_exptl_crystal_colour_primary red
_exptl_crystal_density_diffrn 2.165
_exptl_crystal_description plate
_exptl_crystal_F_000 448
_exptl_crystal_size_max 0.429
_exptl_crystal_size_mid 0.116
_exptl_crystal_size_min 0.047
_refine_diff_density_max 0.808
_refine_diff_density_min -0.640
_refine_diff_density_rms 0.099
_refine_ls_extinction_coef 0.0426(18)
_refine_ls_extinction_expression Fc^*^=kFc[1+0.001xFc^2^\l^3^/sin(2\q)]^-1/4^
_refine_ls_extinction_method 'SHELXL-2014/7 (Sheldrick 2014'
_refine_ls_goodness_of_fit_ref 1.066
_refine_ls_hydrogen_treatment mixed
_refine_ls_matrix_type full
_refine_ls_number_parameters 78
_refine_ls_number_reflns 1453
_refine_ls_number_restraints 0
_refine_ls_restrained_S_all 1.066
_refine_ls_R_factor_all 0.0330
_refine_ls_R_factor_gt 0.0284
_refine_ls_shift/su_max 0.001
_refine_ls_shift/su_mean 0.000
_refine_ls_structure_factor_coef Fsqd
_refine_ls_weighting_details 'w=1/[\s^2^(Fo^2^)+(0.0348P)^2^+0.2331P] where P=(Fo^2^+2Fc^2^)/3'
_refine_ls_weighting_scheme calc
_refine_ls_wR_factor_gt 0.0685
_refine_ls_wR_factor_ref 0.0723
_reflns_Friedel_coverage 0.000
_reflns_number_gt 1310
_reflns_number_total 1453
_reflns_threshold_expression 'I > 2\s(I)'
_cod_data_source_file d1ce01048d2.cif
_cod_data_source_block cu_dabco_cl
_cod_depositor_comments 'Adding full bibliography for 7243550--7243553.cif.'
_cod_database_code 7243552
_shelx_shelxl_version_number 2014/7
_chemical_oxdiff_formula 'Cu2 Cl6 N2 C6 H14'
_shelx_space_group_comment
;
The symmetry employed for this shelxl refinement is uniquely defined
by the following loop, which should always be used as a source of
symmetry information in preference to the above space-group names.
They are only intended as comments.
;
_reflns_odcompleteness_completeness 98.81
_reflns_odcompleteness_iscentric 1
_reflns_odcompleteness_theta 25.07
_olex2_refinement_description
;
1. Fixed Uiso
 At 1.2 times of:
  All C(H,H) groups
2.a Secondary CH2 refined with riding coordinates:
 C1(H1A,H1B), C2(H2A,H2B), C3(H3A,H3B)
;
_olex2_date_sample_data_collection 2018-03-01
_olex2_submission_special_instructions 'No special instructions were received'
_oxdiff_exptl_absorpt_empirical_details
;
Empirical correction (ABSPACK) includes:
- Absorption correction using spherical harmonics
- Frame scaling
;
_oxdiff_exptl_absorpt_empirical_full_max 1.311
_oxdiff_exptl_absorpt_empirical_full_min 0.765

loop_
_space_group_symop_operation_xyz
'x, y, z'
'-x+1/2, y, -z+1/2'
'-x, -y, -z'
'x-1/2, -y, z-1/2'

loop_
_atom_site_label
_atom_site_type_symbol
_atom_site_fract_x
_atom_site_fract_y
_atom_site_fract_z
_atom_site_U_iso_or_equiv
_atom_site_adp_type
_atom_site_occupancy
_atom_site_site_symmetry_order
_atom_site_calc_flag
_atom_site_refinement_flags_posn
_atom_site_refinement_flags_adp
_atom_site_refinement_flags_occupancy
_atom_site_disorder_assembly
_atom_site_disorder_group
N1 N 0.6952(3) 0.0994(3) 0.33874(18) 0.0197(5) Uani 1 1 d . . . . .
C1 C 0.7342(4) -0.0659(4) 0.3097(2) 0.0268(6) Uani 1 1 d . . . . .
H1A H 0.6221 -0.1328 0.3127 0.032 Uiso 1 1 calc R . . . .
H1B H 0.8517 -0.1063 0.3628 0.032 Uiso 1 1 calc R . . . .
C2 C 0.5345(4) 0.1697(4) 0.2474(2) 0.0284(7) Uani 1 1 d . . . . .
H2A H 0.4915 0.2696 0.2720 0.034 Uiso 1 1 calc R . . . .
H2B H 0.4209 0.0991 0.2283 0.034 Uiso 1 1 calc R . . . .
C3 C 0.8815(5) 0.1950(4) 0.3549(2) 0.0342(8) Uani 1 1 d . . . . .
H3A H 0.9777 0.1619 0.4229 0.041 Uiso 1 1 calc R . . . .
H3B H 0.8523 0.3061 0.3621 0.041 Uiso 1 1 calc R . . . .
Cu1 Cu 0.66208(4) 0.38422(4) 0.60056(2) 0.01769(15) Uani 1 1 d . . . . .
Cl1 Cl 0.97003(9) 0.41955(9) 0.71496(5) 0.02332(19) Uani 1 1 d . . . . .
Cl2 Cl 0.70461(10) 0.11725(7) 0.59160(5) 0.02015(19) Uani 1 1 d . . . . .
Cl3 Cl 0.64999(11) 0.63758(9) 0.52546(6) 0.0316(2) Uani 1 1 d . . . . .
H1 H 0.656(5) 0.097(4) 0.401(3) 0.031(9) Uiso 1 1 d . . . . .

loop_
_atom_site_aniso_label
_atom_site_aniso_U_11
_atom_site_aniso_U_22
_atom_site_aniso_U_33
_atom_site_aniso_U_23
_atom_site_aniso_U_13
_atom_site_aniso_U_12
N1 0.0238(12) 0.0251(13) 0.0122(11) -0.0021(9) 0.0083(9) -0.0054(10)
C1 0.0317(16) 0.0212(15) 0.0320(15) 0.0072(13) 0.0162(13) 0.0009(12)
C2 0.0296(15) 0.0324(18) 0.0257(15) -0.0021(14) 0.0118(12) 0.0129(14)
C3 0.0364(17) 0.044(2) 0.0236(15) -0.0101(15) 0.0103(13) -0.0269(16)
Cu1 0.0182(2) 0.0145(2) 0.0166(2) 0.00163(12) -0.00253(14) -0.00135(12)
Cl1 0.0188(3) 0.0217(4) 0.0255(4) 0.0026(3) -0.0019(3) -0.0019(3)
Cl2 0.0291(4) 0.0161(4) 0.0149(3) -0.0009(2) 0.0049(3) 0.0015(3)
Cl3 0.0267(4) 0.0227(4) 0.0345(4) 0.0120(3) -0.0126(3) -0.0091(3)

loop_
_atom_type_symbol
_atom_type_description
_atom_type_scat_dispersion_real
_atom_type_scat_dispersion_imag
_atom_type_scat_source
C C 0.0033 0.0016 'International Tables Vol C Tables 4.2.6.8 and 6.1.1.4'
H H 0.0000 0.0000 'International Tables Vol C Tables 4.2.6.8 and 6.1.1.4'
Cl Cl 0.1484 0.1585 'International Tables Vol C Tables 4.2.6.8 and 6.1.1.4'
Cu Cu 0.3201 1.2651 'International Tables Vol C Tables 4.2.6.8 and 6.1.1.4'
N N 0.0061 0.0033 'International Tables Vol C Tables 4.2.6.8 and 6.1.1.4'

loop_
_exptl_crystal_face_index_h
_exptl_crystal_face_index_k
_exptl_crystal_face_index_l
_exptl_crystal_face_perp_dist
5 -1 13 0.0170
8 -2 -12 0.0406
-10 -1 6 0.0581
3 6 13 0.0828
-9 2 12 0.0734
-3 -11 5 0.1685
0 -1 17 0.0220
0 0 -16 0.0454
5 1 12 0.0080
-7 0 -9 0.0270

loop_
_geom_angle_atom_site_label_1
_geom_angle_atom_site_label_2
_geom_angle_atom_site_label_3
_geom_angle
_geom_angle_site_symmetry_1
_geom_angle_site_symmetry_3
_geom_angle_publ_flag
C1 N1 C2 110.0(2) . . ?
C1 N1 C3 109.8(2) . . ?
C1 N1 H1 108(2) . . ?
C2 N1 C3 110.0(2) . . ?
C2 N1 H1 109(2) . . ?
C3 N1 H1 110(2) . . ?
N1 C1 C1 107.89(14) . 2_655 ?
N1 C1 H1A 110.1 . . ?
N1 C1 H1B 110.1 . . ?
C1 C1 H1A 110.1 2_655 . ?
C1 C1 H1B 110.1 2_655 . ?
H1A C1 H1B 108.4 . . ?
N1 C2 H2A 110.2 . . ?
N1 C2 H2B 110.2 . . ?
N1 C2 C3 107.8(2) . 2_655 ?
H2A C2 H2B 108.5 . . ?
C3 C2 H2A 110.2 2_655 . ?
C3 C2 H2B 110.2 2_655 . ?
N1 C3 C2 108.1(2) . 2_655 ?
N1 C3 H3A 110.1 . . ?
N1 C3 H3B 110.1 . . ?
C2 C3 H3A 110.1 2_655 . ?
C2 C3 H3B 110.1 2_655 . ?
H3A C3 H3B 108.4 . . ?
Cl1 Cu1 Cl1 86.08(3) . 2_656 ?
Cl1 Cu1 Cl2 92.70(3) . . ?
Cl1 Cu1 Cl3 175.86(3) . 3_666 ?
Cl1 Cu1 Cl3 93.34(3) . . ?
Cl2 Cu1 Cl1 103.19(3) . 2_656 ?
Cl2 Cu1 Cl3 152.22(3) . . ?
Cl2 Cu1 Cl3 89.98(3) . 3_666 ?
Cl3 Cu1 Cl1 96.38(3) 3_666 2_656 ?
Cl3 Cu1 Cl1 104.27(3) . 2_656 ?
Cl3 Cu1 Cl3 82.84(3) . 3_666 ?
Cu1 Cl1 Cu1 92.21(3) . 2_656 ?
Cu1 Cl3 Cu1 97.16(3) . 3_666 ?

loop_
_geom_bond_atom_site_label_1
_geom_bond_atom_site_label_2
_geom_bond_distance
_geom_bond_site_symmetry_2
_geom_bond_publ_flag
N1 C1 1.485(4) . ?
N1 C2 1.492(4) . ?
N1 C3 1.496(4) . ?
N1 H1 0.87(3) . ?
C1 C1 1.531(6) 2_655 ?
C1 H1A 0.9700 . ?
C1 H1B 0.9700 . ?
C2 H2A 0.9700 . ?
C2 H2B 0.9700 . ?
C2 C3 1.523(4) 2_655 ?
C3 C2 1.523(4) 2_655 ?
C3 H3A 0.9700 . ?
C3 H3B 0.9700 . ?
Cu1 Cl1 2.6596(8) 2_656 ?
Cu1 Cl1 2.2633(7) . ?
Cu1 Cl2 2.2846(7) . ?
Cu1 Cl3 2.3313(8) 3_666 ?
Cu1 Cl3 2.3262(8) . ?
Cl1 Cu1 2.6596(8) 2_656 ?
Cl3 Cu1 2.3313(8) 3_666 ?

loop_
_exptl_oxdiff_crystal_face_indexfrac_h
_exptl_oxdiff_crystal_face_indexfrac_k
_exptl_oxdiff_crystal_face_indexfrac_l
_exptl_oxdiff_crystal_face_x
_exptl_oxdiff_crystal_face_y
_exptl_oxdiff_crystal_face_z
5.0161 -0.9846 13.0098 0.5157 0.2706 -0.8722
8.0223 -1.9752 -12.0107 0.6953 -0.6402 0.2449
-10.0121 -1.0369 5.9927 -0.7231 0.6797 0.2776
2.9781 6.0206 13.0360 -0.0201 -0.0029 -1.0411
-9.0241 1.9717 12.0099 -0.7757 0.6830 -0.1914
-2.9506 -11.0299 4.9577 0.3710 0.8597 0.3466
0.0077 -1.0022 17.0089 0.1320 0.6182 -0.8026
-0.0026 0.0004 -16.0121 -0.0738 -0.5335 0.7925
5.0061 1.0189 12.0170 0.4040 0.1347 -0.9015
-7.0141 -0.0242 -9.0123 -0.6046 -0.0003 0.8206
